data_7021050
loop_
_publ_author_name
'Ludwig, Gerd'
'Kalu\/derovi\'c, Goran N'
'R\"uffer, Tobias'
'Bette, Martin'
'Korb, Marcus'
'Block, Michael'
'Paschke, Reinhard'
'Lang, Heinrich'
'Steinborn, Dirk'

_publ_section_title
;
 Cationic arene ruthenium(ii) complexes with chelating P-functionalized
 alkyl phenyl sulfide and sulfoxide ligands as potent anticancer agents.
;
_journal_issue 11
_journal_name_full 'Dalton transactions (Cambridge, England : 2003)'
_journal_page_first 3771
_journal_page_last 3774
_journal_paper_doi 10.1039/c3dt33064h
_journal_volume 42
_journal_year 2013
_chemical_formula_moiety 'C31 H35 Cl P Ru S, F6 P'
_chemical_formula_sum 'C31 H35 Cl F6 P2 Ru S'
_chemical_formula_weight 752.11
_chemical_name_systematic
;
?
;
_space_group_IT_number 2
_symmetry_cell_setting triclinic
_symmetry_space_group_name_Hall '-P 1'
_symmetry_space_group_name_H-M 'P -1'
_atom_sites_solution_hydrogens geom
_atom_sites_solution_primary direct
_atom_sites_solution_secondary difmap
_audit_creation_method SHELXL-97
_cell_angle_alpha 83.578(5)
_cell_angle_beta 80.047(5)
_cell_angle_gamma 88.023(5)
_cell_formula_units_Z 2
_cell_length_a 10.2594(5)
_cell_length_b 11.9436(7)
_cell_length_c 12.9600(8)
_cell_measurement_reflns_used 6013
_cell_measurement_temperature 116
_cell_measurement_theta_max 65.3473
_cell_measurement_theta_min 3.4845
_cell_volume 1554.14(15)
_computing_cell_refinement
;
CrysAlisPro, Oxford Diffraction Ltd.,
Version 1.171.33.46 (release 27-08-2009 CrysAlis171 .NET)
(compiled Aug 27 2009,17:19:36)
;
_computing_data_collection
;
CrysAlisPro, Oxford Diffraction Ltd.,
Version 1.171.33.46 (release 27-08-2009 CrysAlis171 .NET)
(compiled Aug 27 2009,17:19:36)
;
_computing_data_reduction
;
CrysAlisPro, Oxford Diffraction Ltd.,
Version 1.171.33.46 (release 27-08-2009 CrysAlis171 .NET)
(compiled Aug 27 2009,17:19:36)
;
_computing_structure_refinement 'SHELXL-97 (Sheldrick, 1997)'
_computing_structure_solution 'SHELXS-97 (Sheldrick, 1990)'
_diffrn_ambient_temperature 116
_diffrn_measured_fraction_theta_full 0.982
_diffrn_measured_fraction_theta_max 0.982
_diffrn_measurement_device_type 'oxford gemini S'
_diffrn_measurement_method '\w scans'
_diffrn_radiation_monochromator graphite
_diffrn_radiation_source 'fine-focus sealed tube'
_diffrn_radiation_type CuK\a
_diffrn_radiation_wavelength 1.54184
_diffrn_reflns_av_R_equivalents 0.0344
_diffrn_reflns_av_sigmaI/netI 0.0410
_diffrn_reflns_limit_h_max 11
_diffrn_reflns_limit_h_min -6
_diffrn_reflns_limit_k_max 14
_diffrn_reflns_limit_k_min -14
_diffrn_reflns_limit_l_max 15
_diffrn_reflns_limit_l_min -15
_diffrn_reflns_number 9237
_diffrn_reflns_theta_full 65.25
_diffrn_reflns_theta_max 65.25
_diffrn_reflns_theta_min 3.48
_diffrn_standards_decay_% 0
_diffrn_standards_interval_count 50
_diffrn_standards_interval_time 10
_diffrn_standards_number 2
_exptl_absorpt_coefficient_mu 6.984
_exptl_absorpt_correction_T_max 1.00000
_exptl_absorpt_correction_T_min 0.58011
_exptl_absorpt_correction_type multi-scan
_exptl_absorpt_process_details
;
CrysAlisPro, Oxford Diffraction Ltd.,
Version 1.171.33.46 (release 27-08-2009 CrysAlis171 .NET)
(compiled Aug 27 2009,17:19:36)
Empirical absorption correction using spherical harmonics,
implemented in SCALE3 ABSPACK scaling algorithm.
;
_exptl_crystal_colour orange
_exptl_crystal_density_diffrn 1.607
_exptl_crystal_density_method 'not measured'
_exptl_crystal_description block
_exptl_crystal_F_000 764
_exptl_crystal_size_max 0.24
_exptl_crystal_size_mid 0.2
_exptl_crystal_size_min 0.1
_refine_diff_density_max 1.086
_refine_diff_density_min -0.891
_refine_diff_density_rms 0.121
_refine_ls_extinction_method none
_refine_ls_goodness_of_fit_ref 1.026
_refine_ls_hydrogen_treatment constr
_refine_ls_matrix_type full
_refine_ls_number_parameters 379
_refine_ls_number_reflns 5210
_refine_ls_number_restraints 0
_refine_ls_restrained_S_all 1.026
_refine_ls_R_factor_all 0.0481
_refine_ls_R_factor_gt 0.0427
_refine_ls_shift/su_max 0.000
_refine_ls_shift/su_mean 0.000
_refine_ls_structure_factor_coef Fsqd
_refine_ls_weighting_details 'calc w=1/[\s^2^(Fo^2^)+(0.0734P)^2^+0.0000P] where P=(Fo^2^+2Fc^2^)/3'
_refine_ls_weighting_scheme calc
_refine_ls_wR_factor_gt 0.1039
_refine_ls_wR_factor_ref 0.1059
_reflns_number_gt 4559
_reflns_number_total 5210
_reflns_threshold_expression >2sigma(I)
_cod_data_source_file c3dt33064h.txt
_cod_data_source_block shelxl2
_cod_database_code 7021050

loop_
_symmetry_equiv_pos_as_xyz
'x, y, z'
'-x, -y, -z'

loop_
_atom_site_label
_atom_site_type_symbol
_atom_site_fract_x
_atom_site_fract_y
_atom_site_fract_z
_atom_site_U_iso_or_equiv
_atom_site_adp_type
_atom_site_occupancy
_atom_site_symmetry_multiplicity
_atom_site_calc_flag
_atom_site_refinement_flags
C1 C 1.1860(5) 0.3487(4) 0.1025(3) 0.0368(10) Uani 1 1 d .
H1A H 1.2681 0.3073 0.1009 0.055 Uiso 0.50 1 calc PR
H1B H 1.2038 0.4270 0.0809 0.055 Uiso 0.50 1 calc PR
H1C H 1.1358 0.3203 0.0553 0.055 Uiso 0.50 1 calc PR
H1D H 1.1370 0.3958 0.0572 0.055 Uiso 0.50 1 calc PR
H1E H 1.2013 0.2761 0.0772 0.055 Uiso 0.50 1 calc PR
H1F H 1.2693 0.3828 0.1028 0.055 Uiso 0.50 1 calc PR
C2 C 1.1091(4) 0.3356(3) 0.2113(3) 0.0278(9) Uani 1 1 d .
C3 C 0.9828(4) 0.3869(3) 0.2385(3) 0.0261(8) Uani 1 1 d .
H3 H 0.9452 0.4294 0.1863 0.031 Uiso 1 1 calc R
C4 C 0.9120(4) 0.3749(3) 0.3441(3) 0.0238(8) Uani 1 1 d .
H4 H 0.8309 0.4119 0.3600 0.029 Uiso 1 1 calc R
C5 C 0.9637(4) 0.3075(3) 0.4246(3) 0.0226(8) Uani 1 1 d .
C6 C 1.0904(4) 0.2537(3) 0.3969(3) 0.0238(8) Uani 1 1 d .
H6 H 1.1255 0.2071 0.4480 0.029 Uiso 1 1 calc R
C7 C 1.1614(4) 0.2702(3) 0.2947(3) 0.0266(8) Uani 1 1 d .
H7 H 1.2454 0.2377 0.2802 0.032 Uiso 1 1 calc R
C8 C 0.8933(4) 0.2899(4) 0.5372(3) 0.0291(9) Uani 1 1 d .
H8 H 0.8876 0.2086 0.5578 0.035 Uiso 1 1 calc R
C9 C 0.7525(4) 0.3389(4) 0.5531(3) 0.0372(10) Uani 1 1 d .
H9A H 0.7129 0.3246 0.6259 0.056 Uiso 1 1 calc R
H9B H 0.7010 0.3041 0.5105 0.056 Uiso 1 1 calc R
H9C H 0.7551 0.4187 0.5327 0.056 Uiso 1 1 calc R
C10 C 0.9768(5) 0.3391(6) 0.6080(4) 0.0519(14) Uani 1 1 d .
H10A H 0.9329 0.3277 0.6800 0.078 Uiso 1 1 calc R
H10B H 0.9880 0.4183 0.5870 0.078 Uiso 1 1 calc R
H10C H 1.0620 0.3020 0.6015 0.078 Uiso 1 1 calc R
C11 C 1.2003(4) 0.0144(3) 0.2042(3) 0.0232(8) Uani 1 1 d .
C12 C 1.2088(4) -0.0140(3) 0.3089(3) 0.0267(8) Uani 1 1 d .
H12 H 1.1397 0.0037 0.3613 0.032 Uiso 1 1 calc R
C13 C 1.3220(4) -0.0694(3) 0.3350(3) 0.0290(9) Uani 1 1 d .
H13 H 1.3301 -0.0874 0.4053 0.035 Uiso 1 1 calc R
C14 C 1.4224(4) -0.0976(3) 0.2561(4) 0.0309(9) Uani 1 1 d .
H14 H 1.4966 -0.1369 0.2737 0.037 Uiso 1 1 calc R
C15 C 1.4136(4) -0.0681(4) 0.1520(4) 0.0323(9) Uani 1 1 d .
H15 H 1.4823 -0.0867 0.0997 0.039 Uiso 1 1 calc R
C16 C 1.3024(4) -0.0105(4) 0.1247(3) 0.0299(9) Uani 1 1 d .
H16 H 1.2966 0.0110 0.0544 0.036 Uiso 1 1 calc R
C17 C 0.9538(4) -0.0400(3) 0.1662(3) 0.0241(8) Uani 1 1 d .
H17A H 1.0023 -0.0938 0.1226 0.029 Uiso 1 1 calc R
H17B H 0.9336 -0.0763 0.2378 0.029 Uiso 1 1 calc R
C18 C 0.8259(4) -0.0056(3) 0.1263(3) 0.0246(8) Uani 1 1 d .
H18A H 0.7891 -0.0718 0.1057 0.030 Uiso 1 1 calc R
H18B H 0.8466 0.0475 0.0637 0.030 Uiso 1 1 calc R
C19 C 0.7208(4) 0.0475(3) 0.2048(3) 0.0250(8) Uani 1 1 d .
H19A H 0.7106 0.0005 0.2717 0.030 Uiso 1 1 calc R
H19B H 0.6370 0.0489 0.1797 0.030 Uiso 1 1 calc R
C20 C 0.7381(4) 0.2667(3) 0.0992(3) 0.0231(8) Uani 1 1 d .
C21 C 0.8464(4) 0.2945(3) 0.0216(3) 0.0237(8) Uani 1 1 d .
H21 H 0.9314 0.2822 0.0368 0.028 Uiso 1 1 calc R
C22 C 0.8297(4) 0.3404(4) -0.0785(3) 0.0300(9) Uani 1 1 d .
H22 H 0.9032 0.3586 -0.1299 0.036 Uiso 1 1 calc R
C23 C 0.7040(4) 0.3591(4) -0.1018(3) 0.0318(9) Uani 1 1 d .
H23 H 0.6929 0.3896 -0.1690 0.038 Uiso 1 1 calc R
C24 C 0.5939(4) 0.3325(4) -0.0252(3) 0.0330(9) Uani 1 1 d .
H24 H 0.5092 0.3458 -0.0407 0.040 Uiso 1 1 calc R
C25 C 0.6113(4) 0.2861(4) 0.0745(3) 0.0292(9) Uani 1 1 d .
H25 H 0.5376 0.2676 0.1257 0.035 Uiso 1 1 calc R
C26 C 0.6161(3) 0.2360(3) 0.3176(3) 0.0214(8) Uani 1 1 d .
C27 C 0.5825(4) 0.3504(3) 0.3146(3) 0.0265(8) Uani 1 1 d .
H27 H 0.6289 0.4018 0.2633 0.032 Uiso 1 1 calc R
C28 C 0.4804(4) 0.3878(4) 0.3877(3) 0.0301(9) Uani 1 1 d .
H28 H 0.4586 0.4641 0.3850 0.036 Uiso 1 1 calc R
C29 C 0.4104(4) 0.3128(4) 0.4646(3) 0.0323(9) Uani 1 1 d .
H29 H 0.3428 0.3386 0.5143 0.039 Uiso 1 1 calc R
C30 C 0.4420(4) 0.1982(4) 0.4671(3) 0.0314(9) Uani 1 1 d .
H30 H 0.3939 0.1471 0.5176 0.038 Uiso 1 1 calc R
C31 C 0.5449(4) 0.1601(4) 0.3945(3) 0.0279(8) Uani 1 1 d .
H31 H 0.5664 0.0837 0.3972 0.033 Uiso 1 1 calc R
F1 F 1.3322(2) 0.2459(2) -0.11581(19) 0.0334(5) Uani 1 1 d .
F2 F 1.4343(2) 0.3549(2) -0.2585(2) 0.0382(6) Uani 1 1 d .
F3 F 1.2855(2) 0.22621(19) -0.27795(18) 0.0309(5) Uani 1 1 d .
F4 F 1.2363(3) 0.4119(2) -0.3011(2) 0.0394(6) Uani 1 1 d .
F5 F 1.1336(2) 0.3031(2) -0.1570(2) 0.0414(6) Uani 1 1 d .
F6 F 1.2812(3) 0.4330(2) -0.1388(2) 0.0397(6) Uani 1 1 d .
P1 P 0.75880(9) 0.19107(8) 0.22627(7) 0.0195(2) Uani 1 1 d .
P2 P 1.28418(10) 0.32964(8) -0.20836(8) 0.0248(2) Uani 1 1 d .
S1 S 1.05559(9) 0.08280(7) 0.16311(7) 0.0210(2) Uani 1 1 d .
Cl1 Cl 0.87345(9) 0.04818(7) 0.40915(6) 0.0230(2) Uani 1 1 d .
Ru1 Ru 0.95966(3) 0.20547(2) 0.28706(2) 0.01827(11) Uani 1 1 d .

loop_
_atom_site_aniso_label
_atom_site_aniso_U_11
_atom_site_aniso_U_22
_atom_site_aniso_U_33
_atom_site_aniso_U_23
_atom_site_aniso_U_13
_atom_site_aniso_U_12
C1 0.037(2) 0.040(2) 0.031(2) -0.0063(19) 0.0039(19) -0.0141(19)
C2 0.027(2) 0.025(2) 0.030(2) -0.0032(16) 0.0011(16) -0.0124(16)
C3 0.035(2) 0.0185(18) 0.025(2) 0.0017(15) -0.0069(16) -0.0047(16)
C4 0.028(2) 0.0146(17) 0.029(2) -0.0070(15) -0.0035(16) 0.0012(14)
C5 0.027(2) 0.0244(19) 0.0187(18) -0.0074(15) -0.0068(15) -0.0039(15)
C6 0.027(2) 0.0252(19) 0.0235(19) -0.0052(15) -0.0136(16) -0.0042(15)
C7 0.0146(17) 0.031(2) 0.038(2) -0.0120(17) -0.0083(16) -0.0035(15)
C8 0.036(2) 0.029(2) 0.024(2) -0.0052(16) -0.0066(17) -0.0040(17)
C9 0.040(2) 0.042(3) 0.026(2) -0.0070(19) 0.0053(18) 0.005(2)
C10 0.051(3) 0.084(4) 0.024(2) -0.020(2) -0.003(2) -0.012(3)
C11 0.0210(18) 0.0206(18) 0.028(2) -0.0051(15) -0.0039(15) 0.0019(14)
C12 0.029(2) 0.0249(19) 0.023(2) 0.0004(15) 0.0016(16) 0.0020(16)
C13 0.030(2) 0.032(2) 0.023(2) 0.0042(16) -0.0053(16) 0.0029(17)
C14 0.023(2) 0.028(2) 0.042(2) -0.0018(18) -0.0050(17) 0.0006(16)
C15 0.022(2) 0.040(2) 0.036(2) -0.0164(19) -0.0014(17) 0.0032(17)
C16 0.027(2) 0.042(2) 0.023(2) -0.0100(17) -0.0041(16) -0.0047(18)
C17 0.030(2) 0.0213(18) 0.0218(19) -0.0047(15) -0.0045(15) -0.0021(15)
C18 0.028(2) 0.0257(19) 0.0216(19) -0.0007(15) -0.0091(15) -0.0047(15)
C19 0.0235(19) 0.027(2) 0.0250(19) -0.0009(16) -0.0065(15) -0.0056(15)
C20 0.031(2) 0.0224(19) 0.0169(18) -0.0011(14) -0.0067(15) -0.0002(15)
C21 0.0225(19) 0.026(2) 0.0235(19) -0.0011(15) -0.0089(15) 0.0030(15)
C22 0.033(2) 0.033(2) 0.022(2) 0.0008(17) -0.0028(17) -0.0002(17)
C23 0.039(2) 0.038(2) 0.0187(19) 0.0011(17) -0.0089(17) 0.0035(18)
C24 0.028(2) 0.042(2) 0.032(2) -0.0024(19) -0.0139(18) 0.0017(18)
C25 0.024(2) 0.039(2) 0.025(2) -0.0002(17) -0.0067(16) 0.0002(17)
C26 0.0166(17) 0.0277(19) 0.0196(18) -0.0025(15) -0.0021(14) 0.0010(14)
C27 0.0234(19) 0.029(2) 0.026(2) 0.0002(16) -0.0041(16) -0.0023(16)
C28 0.026(2) 0.033(2) 0.031(2) -0.0046(17) -0.0031(17) 0.0042(17)
C29 0.026(2) 0.046(3) 0.024(2) -0.0059(18) -0.0005(16) 0.0055(18)
C30 0.026(2) 0.040(2) 0.025(2) 0.0056(17) -0.0022(16) -0.0034(17)
C31 0.030(2) 0.029(2) 0.023(2) 0.0005(16) -0.0048(16) 0.0015(16)
F1 0.0394(13) 0.0322(13) 0.0287(12) 0.0031(10) -0.0100(10) -0.0025(10)
F2 0.0323(13) 0.0394(14) 0.0399(14) 0.0005(11) -0.0001(11) -0.0056(11)
F3 0.0376(13) 0.0264(12) 0.0294(12) -0.0038(10) -0.0082(10) 0.0039(10)
F4 0.0517(16) 0.0297(13) 0.0377(14) 0.0019(11) -0.0157(12) 0.0097(11)
F5 0.0283(13) 0.0438(15) 0.0493(16) -0.0066(12) 0.0012(11) 0.0021(11)
F6 0.0551(16) 0.0294(13) 0.0327(13) -0.0048(10) -0.0010(12) -0.0030(11)
P1 0.0192(4) 0.0232(5) 0.0159(4) -0.0003(3) -0.0036(3) -0.0003(3)
P2 0.0258(5) 0.0236(5) 0.0242(5) -0.0007(4) -0.0040(4) 0.0020(4)
S1 0.0230(4) 0.0228(4) 0.0166(4) -0.0026(3) -0.0018(3) 0.0017(3)
Cl1 0.0268(4) 0.0242(4) 0.0166(4) 0.0025(3) -0.0027(3) -0.0008(3)
Ru1 0.01954(17) 0.02017(17) 0.01497(16) -0.00090(10) -0.00334(10) 0.00051(10)

loop_
_atom_type_symbol
_atom_type_description
_atom_type_scat_dispersion_real
_atom_type_scat_dispersion_imag
_atom_type_scat_source
C C 0.0181 0.0091 'International Tables Vol C Tables 4.2.6.8 and 6.1.1.4'
F F 0.0727 0.0534 'International Tables Vol C Tables 4.2.6.8 and 6.1.1.4'
P P 0.2955 0.4335 'International Tables Vol C Tables 4.2.6.8 and 6.1.1.4'
S S 0.3331 0.5567 'International Tables Vol C Tables 4.2.6.8 and 6.1.1.4'
Cl Cl 0.3639 0.7018 'International Tables Vol C Tables 4.2.6.8 and 6.1.1.4'
Ru Ru 0.0552 3.2960 'International Tables Vol C Tables 4.2.6.8 and 6.1.1.4'
H H 0.0000 0.0000 'International Tables Vol C Tables 4.2.6.8 and 6.1.1.4'

loop_
_geom_angle_atom_site_label_1
_geom_angle_atom_site_label_2
_geom_angle_atom_site_label_3
_geom_angle
C2 C1 H1A 109.5
C2 C1 H1B 109.5
H1A C1 H1B 109.5
C2 C1 H1C 109.5
H1A C1 H1C 109.5
H1B C1 H1C 109.5
C2 C1 H1D 109.5
H1A C1 H1D 141.1
H1B C1 H1D 56.3
H1C C1 H1D 56.3
C2 C1 H1E 109.5
H1A C1 H1E 56.3
H1B C1 H1E 141.1
H1C C1 H1E 56.3
H1D C1 H1E 109.5
C2 C1 H1F 109.5
H1A C1 H1F 56.3
H1B C1 H1F 56.3
H1C C1 H1F 141.1
H1D C1 H1F 109.5
H1E C1 H1F 109.5
C3 C2 C7 116.7(4)
C3 C2 C1 122.7(4)
C7 C2 C1 120.6(4)
C3 C2 Ru1 69.6(2)
C7 C2 Ru1 71.9(2)
C1 C2 Ru1 129.4(3)
C2 C3 C4 121.7(4)
C2 C3 Ru1 73.1(2)
C4 C3 Ru1 72.9(2)
C2 C3 H3 119.2
C4 C3 H3 119.2
Ru1 C3 H3 126.8
C5 C4 C3 120.7(3)
C5 C4 Ru1 73.2(2)
C3 C4 Ru1 69.5(2)
C5 C4 H4 119.6
C3 C4 H4 119.6
Ru1 C4 H4 130.2
C4 C5 C6 117.7(3)
C4 C5 C8 123.4(3)
C6 C5 C8 118.9(3)
C4 C5 Ru1 70.5(2)
C6 C5 Ru1 70.4(2)
C8 C5 Ru1 130.5(3)
C7 C6 C5 121.1(3)
C7 C6 Ru1 72.3(2)
C5 C6 Ru1 72.6(2)
C7 C6 H6 119.5
C5 C6 H6 119.5
Ru1 C6 H6 127.9
C6 C7 C2 122.0(4)
C6 C7 Ru1 71.7(2)
C2 C7 Ru1 71.0(2)
C6 C7 H7 119.0
C2 C7 H7 119.0
Ru1 C7 H7 131.4
C5 C8 C9 113.5(3)
C5 C8 C10 109.0(3)
C9 C8 C10 111.1(4)
C5 C8 H8 107.7
C9 C8 H8 107.7
C10 C8 H8 107.7
C8 C9 H9A 109.5
C8 C9 H9B 109.5
H9A C9 H9B 109.5
C8 C9 H9C 109.5
H9A C9 H9C 109.5
H9B C9 H9C 109.5
C8 C10 H10A 109.5
C8 C10 H10B 109.5
H10A C10 H10B 109.5
C8 C10 H10C 109.5
H10A C10 H10C 109.5
H10B C10 H10C 109.5
C12 C11 C16 121.5(4)
C12 C11 S1 122.1(3)
C16 C11 S1 116.4(3)
C11 C12 C13 119.1(4)
C11 C12 H12 120.4
C13 C12 H12 120.4
C14 C13 C12 119.8(4)
C14 C13 H13 120.1
C12 C13 H13 120.1
C15 C14 C13 120.7(4)
C15 C14 H14 119.7
C13 C14 H14 119.7
C14 C15 C16 120.3(4)
C14 C15 H15 119.9
C16 C15 H15 119.9
C11 C16 C15 118.7(4)
C11 C16 H16 120.7
C15 C16 H16 120.7
C18 C17 S1 110.5(3)
C18 C17 H17A 109.6
S1 C17 H17A 109.6
C18 C17 H17B 109.6
S1 C17 H17B 109.6
H17A C17 H17B 108.1
C17 C18 C19 115.1(3)
C17 C18 H18A 108.5
C19 C18 H18A 108.5
C17 C18 H18B 108.5
C19 C18 H18B 108.5
H18A C18 H18B 107.5
C18 C19 P1 113.8(3)
C18 C19 H19A 108.8
P1 C19 H19A 108.8
C18 C19 H19B 108.8
P1 C19 H19B 108.8
H19A C19 H19B 107.7
C21 C20 C25 118.5(3)
C21 C20 P1 121.1(3)
C25 C20 P1 119.9(3)
C20 C21 C22 120.9(4)
C20 C21 H21 119.6
C22 C21 H21 119.6
C23 C22 C21 120.0(4)
C23 C22 H22 120.0
C21 C22 H22 120.0
C22 C23 C24 120.2(4)
C22 C23 H23 119.9
C24 C23 H23 119.9
C25 C24 C23 119.5(4)
C25 C24 H24 120.2
C23 C24 H24 120.2
C24 C25 C20 120.9(4)
C24 C25 H25 119.6
C20 C25 H25 119.6
C31 C26 C27 119.1(3)
C31 C26 P1 121.7(3)
C27 C26 P1 119.0(3)
C28 C27 C26 120.3(4)
C28 C27 H27 119.9
C26 C27 H27 119.9
C29 C28 C27 120.7(4)
C29 C28 H28 119.6
C27 C28 H28 119.6
C28 C29 C30 119.4(4)
C28 C29 H29 120.3
C30 C29 H29 120.3
C31 C30 C29 120.3(4)
C31 C30 H30 119.9
C29 C30 H30 119.9
C30 C31 C26 120.2(4)
C30 C31 H31 119.9
C26 C31 H31 119.9
C26 P1 C20 104.08(17)
C26 P1 C19 104.79(18)
C20 P1 C19 100.27(17)
C26 P1 Ru1 112.96(12)
C20 P1 Ru1 119.02(13)
C19 P1 Ru1 113.99(13)
F2 P2 F4 90.19(14)
F2 P2 F5 179.38(16)
F4 P2 F5 90.43(15)
F2 P2 F6 90.25(14)
F4 P2 F6 90.31(14)
F5 P2 F6 89.84(14)
F2 P2 F1 89.85(14)
F4 P2 F1 179.44(15)
F5 P2 F1 89.53(14)
F6 P2 F1 90.25(14)
F2 P2 F3 90.32(14)
F4 P2 F3 89.43(13)
F5 P2 F3 89.59(14)
F6 P2 F3 179.37(15)
F1 P2 F3 90.01(13)
C11 S1 C17 99.67(18)
C11 S1 Ru1 109.75(13)
C17 S1 Ru1 112.02(13)
C3 Ru1 C4 37.55(15)
C3 Ru1 C2 37.25(15)
C4 Ru1 C2 67.36(14)
C3 Ru1 C6 78.40(14)
C4 Ru1 C6 65.76(14)
C2 Ru1 C6 66.77(15)
C3 Ru1 C7 66.02(15)
C4 Ru1 C7 77.44(14)
C2 Ru1 C7 37.11(16)
C6 Ru1 C7 36.05(15)
C3 Ru1 C5 66.95(14)
C4 Ru1 C5 36.39(14)
C2 Ru1 C5 79.66(14)
C6 Ru1 C5 37.01(14)
C7 Ru1 C5 65.86(14)
C3 Ru1 P1 95.67(11)
C4 Ru1 P1 94.95(10)
C2 Ru1 P1 121.47(11)
C6 Ru1 P1 155.45(10)
C7 Ru1 P1 158.56(11)
C5 Ru1 P1 118.74(10)
C3 Ru1 S1 116.66(11)
C4 Ru1 S1 154.19(10)
C2 Ru1 S1 89.21(11)
C6 Ru1 S1 115.99(10)
C7 Ru1 S1 90.49(10)
C5 Ru1 S1 152.99(10)
P1 Ru1 S1 88.08(3)
C3 Ru1 Cl1 152.40(11)
C4 Ru1 Cl1 114.95(10)
C2 Ru1 Cl1 155.95(11)
C6 Ru1 Cl1 91.79(10)
C7 Ru1 Cl1 118.85(11)
C5 Ru1 Cl1 89.65(10)
P1 Ru1 Cl1 82.57(3)
S1 Ru1 Cl1 90.87(3)

loop_
_geom_bond_atom_site_label_1
_geom_bond_atom_site_label_2
_geom_bond_distance
C1 C2 1.487(6)
C1 H1A 0.9600
C1 H1B 0.9600
C1 H1C 0.9600
C1 H1D 0.9600
C1 H1E 0.9600
C1 H1F 0.9600
C2 C3 1.419(6)
C2 C7 1.432(6)
C2 Ru1 2.243(4)
C3 C4 1.429(6)
C3 Ru1 2.197(4)
C3 H3 0.9300
C4 C5 1.411(5)
C4 Ru1 2.241(4)
C4 H4 0.9300
C5 C6 1.436(6)
C5 C8 1.507(5)
C5 Ru1 2.276(4)
C6 C7 1.393(6)
C6 Ru1 2.248(3)
C6 H6 0.9300
C7 Ru1 2.256(4)
C7 H7 0.9300
C8 C9 1.529(6)
C8 C10 1.533(6)
C8 H8 0.9800
C9 H9A 0.9600
C9 H9B 0.9600
C9 H9C 0.9600
C10 H10A 0.9600
C10 H10B 0.9600
C10 H10C 0.9600
C11 C12 1.377(6)
C11 C16 1.386(6)
C11 S1 1.802(4)
C12 C13 1.391(6)
C12 H12 0.9300
C13 C14 1.381(6)
C13 H13 0.9300
C14 C15 1.373(6)
C14 H14 0.9300
C15 C16 1.390(6)
C15 H15 0.9300
C16 H16 0.9300
C17 C18 1.519(5)
C17 S1 1.823(4)
C17 H17A 0.9700
C17 H17B 0.9700
C18 C19 1.522(6)
C18 H18A 0.9700
C18 H18B 0.9700
C19 P1 1.833(4)
C19 H19A 0.9700
C19 H19B 0.9700
C20 C21 1.386(5)
C20 C25 1.399(6)
C20 P1 1.830(4)
C21 C22 1.387(6)
C21 H21 0.9300
C22 C23 1.381(6)
C22 H22 0.9300
C23 C24 1.388(6)
C23 H23 0.9300
C24 C25 1.387(6)
C24 H24 0.9300
C25 H25 0.9300
C26 C31 1.393(6)
C26 C27 1.396(6)
C26 P1 1.822(4)
C27 C28 1.382(6)
C27 H27 0.9300
C28 C29 1.382(6)
C28 H28 0.9300
C29 C30 1.394(6)
C29 H29 0.9300
C30 C31 1.389(6)
C30 H30 0.9300
C31 H31 0.9300
F1 P2 1.607(2)
F2 P2 1.590(3)
F3 P2 1.607(2)
F4 P2 1.600(2)
F5 P2 1.601(3)
F6 P2 1.605(3)
P1 Ru1 2.3479(9)
S1 Ru1 2.3615(9)
Cl1 Ru1 2.4044(9)

loop_
_geom_torsion_atom_site_label_1
_geom_torsion_atom_site_label_2
_geom_torsion_atom_site_label_3
_geom_torsion_atom_site_label_4
_geom_torsion
C7 C2 C3 C4 0.7(5)
C1 C2 C3 C4 -178.7(4)
Ru1 C2 C3 C4 56.8(3)
C7 C2 C3 Ru1 -56.1(3)
C1 C2 C3 Ru1 124.5(4)
C2 C3 C4 C5 -2.4(5)
Ru1 C3 C4 C5 54.5(3)
C2 C3 C4 Ru1 -56.9(3)
C3 C4 C5 C6 1.1(5)
Ru1 C4 C5 C6 54.0(3)
C3 C4 C5 C8 -179.1(3)
Ru1 C4 C5 C8 -126.2(3)
C3 C4 C5 Ru1 -52.8(3)
C4 C5 C6 C7 1.9(5)
C8 C5 C6 C7 -177.9(3)
Ru1 C5 C6 C7 55.9(3)
C4 C5 C6 Ru1 -54.0(3)
C8 C5 C6 Ru1 126.2(3)
C5 C6 C7 C2 -3.7(6)
Ru1 C6 C7 C2 52.2(3)
C5 C6 C7 Ru1 -56.0(3)
C3 C2 C7 C6 2.4(6)
C1 C2 C7 C6 -178.2(4)
Ru1 C2 C7 C6 -52.5(3)
C3 C2 C7 Ru1 54.9(3)
C1 C2 C7 Ru1 -125.7(4)
C4 C5 C8 C9 7.7(5)
C6 C5 C8 C9 -172.5(3)
Ru1 C5 C8 C9 -84.3(4)
C4 C5 C8 C10 -116.6(4)
C6 C5 C8 C10 63.2(5)
Ru1 C5 C8 C10 151.3(4)
C16 C11 C12 C13 -0.4(6)
S1 C11 C12 C13 178.3(3)
C11 C12 C13 C14 -1.6(6)
C12 C13 C14 C15 2.2(6)
C13 C14 C15 C16 -0.8(7)
C12 C11 C16 C15 1.8(6)
S1 C11 C16 C15 -177.0(3)
C14 C15 C16 C11 -1.2(6)
S1 C17 C18 C19 -77.8(4)
C17 C18 C19 P1 72.8(4)
C25 C20 C21 C22 -0.1(6)
P1 C20 C21 C22 172.7(3)
C20 C21 C22 C23 0.1(6)
C21 C22 C23 C24 0.3(7)
C22 C23 C24 C25 -0.6(7)
C23 C24 C25 C20 0.6(7)
C21 C20 C25 C24 -0.2(6)
P1 C20 C25 C24 -173.2(3)
C31 C26 C27 C28 0.5(6)
P1 C26 C27 C28 -175.6(3)
C26 C27 C28 C29 0.1(6)
C27 C28 C29 C30 -1.1(6)
C28 C29 C30 C31 1.5(6)
C29 C30 C31 C26 -0.9(6)
C27 C26 C31 C30 -0.1(6)
P1 C26 C31 C30 175.9(3)
C31 C26 P1 C20 137.7(3)
C27 C26 P1 C20 -46.3(3)
C31 C26 P1 C19 32.8(4)
C27 C26 P1 C19 -151.2(3)
C31 C26 P1 Ru1 -91.8(3)
C27 C26 P1 Ru1 84.2(3)
C21 C20 P1 C26 152.0(3)
C25 C20 P1 C26 -35.2(4)
C21 C20 P1 C19 -99.7(3)
C25 C20 P1 C19 73.0(4)
C21 C20 P1 Ru1 25.2(4)
C25 C20 P1 Ru1 -162.0(3)
C18 C19 P1 C26 177.7(3)
C18 C19 P1 C20 70.0(3)
C18 C19 P1 Ru1 -58.3(3)
C12 C11 S1 C17 -83.8(4)
C16 C11 S1 C17 94.9(3)
C12 C11 S1 Ru1 33.9(4)
C16 C11 S1 Ru1 -147.3(3)
C18 C17 S1 C11 -175.9(3)
C18 C17 S1 Ru1 68.0(3)
C2 C3 Ru1 C4 131.9(3)
C4 C3 Ru1 C2 -131.9(3)
C2 C3 Ru1 C6 66.7(2)
C4 C3 Ru1 C6 -65.1(2)
C2 C3 Ru1 C7 31.0(2)
C4 C3 Ru1 C7 -100.8(3)
C2 C3 Ru1 C5 103.7(3)
C4 C3 Ru1 C5 -28.1(2)
C2 C3 Ru1 P1 -137.4(2)
C4 C3 Ru1 P1 90.8(2)
C2 C3 Ru1 S1 -46.7(2)
C4 C3 Ru1 S1 -178.56(19)
C2 C3 Ru1 Cl1 137.8(2)
C4 C3 Ru1 Cl1 6.0(4)
C5 C4 Ru1 C3 -133.0(3)
C5 C4 Ru1 C2 -103.8(3)
C3 C4 Ru1 C2 29.2(2)
C5 C4 Ru1 C6 -30.1(2)
C3 C4 Ru1 C6 102.9(3)
C5 C4 Ru1 C7 -66.2(2)
C3 C4 Ru1 C7 66.8(2)
C3 C4 Ru1 C5 133.0(3)
C5 C4 Ru1 P1 134.1(2)
C3 C4 Ru1 P1 -92.9(2)
C5 C4 Ru1 S1 -130.1(2)
C3 C4 Ru1 S1 3.0(4)
C5 C4 Ru1 Cl1 50.0(2)
C3 C4 Ru1 Cl1 -176.96(19)
C7 C2 Ru1 C3 128.7(3)
C1 C2 Ru1 C3 -116.2(5)
C3 C2 Ru1 C4 -29.5(2)
C7 C2 Ru1 C4 99.2(3)
C1 C2 Ru1 C4 -145.6(4)
C3 C2 Ru1 C6 -101.7(3)
C7 C2 Ru1 C6 27.0(2)
C1 C2 Ru1 C6 142.1(4)
C3 C2 Ru1 C7 -128.7(3)
C1 C2 Ru1 C7 115.1(5)
C3 C2 Ru1 C5 -65.3(2)
C7 C2 Ru1 C5 63.4(2)
C1 C2 Ru1 C5 178.5(4)
C3 C2 Ru1 P1 52.2(3)
C7 C2 Ru1 P1 -179.13(19)
C1 C2 Ru1 P1 -64.0(4)
C3 C2 Ru1 S1 139.4(2)
C7 C2 Ru1 S1 -91.9(2)
C1 C2 Ru1 S1 23.3(4)
C3 C2 Ru1 Cl1 -130.2(3)
C7 C2 Ru1 Cl1 -1.5(4)
C1 C2 Ru1 Cl1 113.6(4)
C7 C6 Ru1 C3 -65.0(2)
C5 C6 Ru1 C3 66.9(2)
C7 C6 Ru1 C4 -102.3(3)
C5 C6 Ru1 C4 29.6(2)
C7 C6 Ru1 C2 -27.7(2)
C5 C6 Ru1 C2 104.2(2)
C5 C6 Ru1 C7 131.9(3)
C7 C6 Ru1 C5 -131.9(3)
C7 C6 Ru1 P1 -143.0(2)
C5 C6 Ru1 P1 -11.1(4)
C7 C6 Ru1 S1 49.2(2)
C5 C6 Ru1 S1 -178.88(18)
C7 C6 Ru1 Cl1 141.0(2)
C5 C6 Ru1 Cl1 -87.0(2)
C6 C7 Ru1 C3 103.7(3)
C2 C7 Ru1 C3 -31.1(2)
C6 C7 Ru1 C4 65.9(2)
C2 C7 Ru1 C4 -69.0(2)
C6 C7 Ru1 C2 134.8(4)
C2 C7 Ru1 C6 -134.8(4)
C6 C7 Ru1 C5 29.4(2)
C2 C7 Ru1 C5 -105.5(3)
C6 C7 Ru1 P1 136.9(3)
C2 C7 Ru1 P1 2.0(4)
C6 C7 Ru1 S1 -137.1(2)
C2 C7 Ru1 S1 88.0(2)
C6 C7 Ru1 Cl1 -45.9(2)
C2 C7 Ru1 Cl1 179.3(2)
C4 C5 Ru1 C3 29.0(2)
C6 C5 Ru1 C3 -101.6(2)
C8 C5 Ru1 C3 146.7(4)
C6 C5 Ru1 C4 -130.6(3)
C8 C5 Ru1 C4 117.7(4)
C4 C5 Ru1 C2 65.7(2)
C6 C5 Ru1 C2 -64.9(2)
C8 C5 Ru1 C2 -176.6(4)
C4 C5 Ru1 C6 130.6(3)
C8 C5 Ru1 C6 -111.7(4)
C4 C5 Ru1 C7 101.9(3)
C6 C5 Ru1 C7 -28.7(2)
C8 C5 Ru1 C7 -140.4(4)
C4 C5 Ru1 P1 -54.7(2)
C6 C5 Ru1 P1 174.76(18)
C8 C5 Ru1 P1 63.0(4)
C4 C5 Ru1 S1 132.8(2)
C6 C5 Ru1 S1 2.2(4)
C8 C5 Ru1 S1 -109.5(3)
C4 C5 Ru1 Cl1 -136.0(2)
C6 C5 Ru1 Cl1 93.4(2)
C8 C5 Ru1 Cl1 -18.3(3)
C26 P1 Ru1 C3 -80.97(17)
C20 P1 Ru1 C3 41.51(18)
C19 P1 Ru1 C3 159.55(17)
C26 P1 Ru1 C4 -43.26(17)
C20 P1 Ru1 C4 79.23(17)
C19 P1 Ru1 C4 -162.74(17)
C26 P1 Ru1 C2 -109.68(18)
C20 P1 Ru1 C2 12.80(19)
C19 P1 Ru1 C2 130.84(19)
C26 P1 Ru1 C6 -6.6(3)
C20 P1 Ru1 C6 115.9(3)
C19 P1 Ru1 C6 -126.1(3)
C26 P1 Ru1 C7 -111.1(3)
C20 P1 Ru1 C7 11.4(3)
C19 P1 Ru1 C7 129.4(3)
C26 P1 Ru1 C5 -14.19(18)
C20 P1 Ru1 C5 108.29(18)
C19 P1 Ru1 C5 -133.67(18)
C26 P1 Ru1 S1 162.43(14)
C20 P1 Ru1 S1 -75.09(14)
C19 P1 Ru1 S1 42.95(14)
C26 P1 Ru1 Cl1 71.30(14)
C20 P1 Ru1 Cl1 -166.21(15)
C19 P1 Ru1 Cl1 -48.18(14)
C11 S1 Ru1 C3 107.50(18)
C17 S1 Ru1 C3 -142.76(18)
C11 S1 Ru1 C4 105.5(3)
C17 S1 Ru1 C4 -144.8(3)
C11 S1 Ru1 C2 81.36(17)
C17 S1 Ru1 C2 -168.90(17)
C11 S1 Ru1 C6 17.82(18)
C17 S1 Ru1 C6 127.57(17)
C11 S1 Ru1 C7 44.27(17)
C17 S1 Ru1 C7 154.02(18)
C11 S1 Ru1 C5 16.3(3)
C17 S1 Ru1 C5 126.1(3)
C11 S1 Ru1 P1 -157.12(13)
C17 S1 Ru1 P1 -47.38(14)
C11 S1 Ru1 Cl1 -74.59(13)
C17 S1 Ru1 Cl1 35.16(14)
